data_7123032
loop_
_publ_author_name
'Vrana, Jan'
'Holub, Josef'
'Samsonov, Maksim Andreevich'
'Ruzickova, Zdenka'
'Fanfrlik, Jindrich'
'Hnyk, Drahom\'ir'
'R\%u\<zi\<cka, Ale\<s'

_publ_section_title
;
 Thiaborane clusters with the exoskeletal B-H group
;
_journal_name_full 'Chemical Communications'
_journal_paper_doi 10.1039/C9CC00952C
_journal_year 2019
_chemical_formula_moiety 'C7 H22 B10 N2 S'
_chemical_formula_sum 'C7 H22 B10 N2 S'
_chemical_formula_weight 274.42
_chemical_name_systematic
;
 ?
;
_space_group_crystal_system monoclinic
_space_group_IT_number 14
_space_group_name_Hall '-P 2ybc'
_space_group_name_H-M_alt 'P 1 21/c 1'
_symmetry_space_group_name_Hall '-P 2ybc'
_symmetry_space_group_name_H-M 'P 1 21/c 1'
_atom_sites_solution_hydrogens mixed
_audit_creation_method 'APEX3 v2016.5-0'
_audit_update_record
;
2019-02-01 deposited with the CCDC.    2019-02-21 downloaded from the CCDC.
;
_cell_angle_alpha 90
_cell_angle_beta 101.517(2)
_cell_angle_gamma 90
_cell_formula_units_Z 4
_cell_length_a 8.7985(5)
_cell_length_b 12.6301(6)
_cell_length_c 14.4822(7)
_cell_measurement_reflns_used 29752
_cell_measurement_temperature 150(2)
_cell_measurement_theta_max 27.5
_cell_measurement_theta_min 1
_cell_volume 1576.94(14)
_computing_cell_refinement 'APEX3 v2016.5-0 (Bruker AXS)'
_computing_data_collection 'Bruker Instrument Service vV6.2.3'
_computing_data_reduction 'SAINT V8.37A (Bruker AXS Inc., 2015)'
_computing_molecular_graphics 'Platon (Spek, 2009)'
_computing_publication_material 'Platon (Spek, 2009)'
_computing_structure_refinement 'SHELXL-2014/7 (Sheldrick, 2014)'
_computing_structure_solution 'XT, VERSION 2014/5'
_diffrn_ambient_temperature 150(2)
_diffrn_detector_area_resol_mean 10.4167
_diffrn_measured_fraction_theta_full 1.000
_diffrn_measured_fraction_theta_max 0.999
_diffrn_measurement_device_type 'Bruker D8 - Venture'
_diffrn_measurement_method '\f and \w scans to fill the Ewald sphere'
_diffrn_radiation_type MoK\a
_diffrn_radiation_wavelength 0.71073
_diffrn_reflns_av_R_equivalents 0.0571
_diffrn_reflns_av_unetI/netI 0.0310
_diffrn_reflns_Laue_measured_fraction_full 1.000
_diffrn_reflns_Laue_measured_fraction_max 0.999
_diffrn_reflns_limit_h_max 11
_diffrn_reflns_limit_h_min -11
_diffrn_reflns_limit_k_max 16
_diffrn_reflns_limit_k_min -16
_diffrn_reflns_limit_l_max 17
_diffrn_reflns_limit_l_min -18
_diffrn_reflns_number 29752
_diffrn_reflns_point_group_measured_fraction_full 1.000
_diffrn_reflns_point_group_measured_fraction_max 0.999
_diffrn_reflns_theta_full 25.242
_diffrn_reflns_theta_max 27.540
_diffrn_reflns_theta_min 2.159
_diffrn_source 'sealed X-ray tube'
_exptl_absorpt_coefficient_mu 0.186
_exptl_absorpt_correction_T_max 0.7456
_exptl_absorpt_correction_T_min 0.6913
_exptl_absorpt_correction_type multi-scan
_exptl_absorpt_process_details
;
SADABS-2016/2 - Bruker AXS area detector
scaling and absorption correction
;
_exptl_crystal_colour colourless
_exptl_crystal_density_diffrn 1.156
_exptl_crystal_description block
_exptl_crystal_F_000 576
_exptl_crystal_size_max 0.382
_exptl_crystal_size_mid 0.266
_exptl_crystal_size_min 0.192
_refine_diff_density_max 0.775
_refine_diff_density_min -0.232
_refine_diff_density_rms 0.074
_refine_ls_extinction_method none
_refine_ls_goodness_of_fit_ref 1.068
_refine_ls_hydrogen_treatment mixed
_refine_ls_matrix_type full
_refine_ls_number_parameters 250
_refine_ls_number_reflns 3630
_refine_ls_number_restraints 268
_refine_ls_restrained_S_all 1.049
_refine_ls_R_factor_all 0.0664
_refine_ls_R_factor_gt 0.0540
_refine_ls_shift/su_max 0.000
_refine_ls_shift/su_mean 0.000
_refine_ls_structure_factor_coef Fsqd
_refine_ls_weighting_details 'w=1/[\s^2^(Fo^2^)+(0.0807P)^2^+0.9520P] where P=(Fo^2^+2Fc^2^)/3'
_refine_ls_weighting_scheme calc
_refine_ls_wR_factor_gt 0.1405
_refine_ls_wR_factor_ref 0.1484
_reflns_Friedel_coverage 0.000
_reflns_number_gt 3024
_reflns_number_total 3630
_reflns_threshold_expression 'I > 2\s(I)'
_cod_data_source_file c9cc00952c2.cif
_cod_data_source_block 3a
_cod_database_code 7123032
_shelx_space_group_comment
;
The symmetry employed for this shelxl refinement is uniquely defined
by the following loop, which should always be used as a source of
symmetry information in preference to the above space-group names.
They are only intended as comments.
;
_exptl_absorpt_special_details
;
The ratio of minimum to maximum
apparent transmission was 0.927
;
_shelxl_version_number 2013-4

loop_
_space_group_symop_operation_xyz
'x, y, z'
'-x, y+1/2, -z+1/2'
'-x, -y, -z'
'x, -y-1/2, z-1/2'

loop_
_atom_site_label
_atom_site_type_symbol
_atom_site_fract_x
_atom_site_fract_y
_atom_site_fract_z
_atom_site_U_iso_or_equiv
_atom_site_adp_type
_atom_site_occupancy
_atom_site_site_symmetry_order
_atom_site_calc_flag
_atom_site_refinement_flags_posn
_atom_site_refinement_flags_adp
_atom_site_refinement_flags_occupancy
_atom_site_disorder_assembly
_atom_site_disorder_group
S7 S 0.40143(10) 0.15591(7) 0.80968(6) 0.0228(2) Uani 0.765(2) 1 d . U P A 1
N1 N 0.21733(19) 0.53964(12) 0.53626(12) 0.0248(3) Uani 1 1 d . U . . .
B1 B 0.1622(2) 0.33715(16) 0.79755(14) 0.0197(4) Uani 1 1 d . U . . .
S7' S 0.1640(12) 0.1956(10) 0.6312(5) 0.0192(11) Uani 0.235(2) 1 d . U P A 2
C3 C 0.17493(19) 0.71738(14) 0.57249(12) 0.0207(4) Uani 1 1 d . U . . .
H3 H 0.1347 0.7676 0.6102 0.025 Uiso 1 1 calc R U . . .
B3 B 0.3575(2) 0.30582(16) 0.84682(14) 0.0191(4) Uani 1 1 d D U . . .
B2 B 0.1987(2) 0.20700(16) 0.84195(14) 0.0209(4) Uani 1 1 d D U . . .
N2 N 0.26590(17) 0.85538(11) 0.48217(11) 0.0209(3) Uani 1 1 d . U . . .
C2 C 0.1615(2) 0.61260(14) 0.58860(13) 0.0229(4) Uani 1 1 d . U . . .
H2 H 0.1117 0.5901 0.6377 0.027 Uiso 1 1 calc R U . . .
C5 C 0.3049(2) 0.67281(13) 0.44517(12) 0.0202(4) Uani 1 1 d . U . . .
H5 H 0.3540 0.6920 0.3948 0.024 Uiso 1 1 calc R U . . .
B5 B 0.1364(2) 0.33255(15) 0.67122(13) 0.0187(4) Uani 1 1 d . U . . .
B4 B 0.3141(2) 0.37823(15) 0.74125(13) 0.0180(4) Uani 1 1 d . U . . .
C4 C 0.24915(17) 0.75278(12) 0.49929(10) 0.0142(3) Uani 1 1 d . U . . .
B6 B 0.0676(2) 0.22677(16) 0.73535(14) 0.0223(4) Uani 1 1 d . U . . .
C6 C 0.2877(2) 0.56871(14) 0.46569(13) 0.0230(4) Uani 1 1 d . U . . .
H6 H 0.3260 0.5158 0.4297 0.028 Uiso 1 1 calc R U . . .
B8 B 0.1975(2) 0.11770(16) 0.74241(15) 0.0242(4) Uani 1 1 d D U . . .
B9' B 0.3759(9) 0.1692(6) 0.8157(7) 0.028(3) Uani 0.235(2) 1 d D U P A 2
B9 B 0.1465(19) 0.1906(16) 0.6365(9) 0.030(3) Uani 0.765(2) 1 d D U P A 1
C7 C 0.2173(2) 0.93695(15) 0.54173(16) 0.0320(5) Uani 1 1 d . U . . .
H7A H 0.2257 1.0067 0.5136 0.048 Uiso 1 1 calc R U . . .
H7B H 0.2841 0.9345 0.6045 0.048 Uiso 1 1 calc R U . . .
H7C H 0.1094 0.9243 0.5470 0.048 Uiso 1 1 calc R U . . .
C8 C 0.3451(2) 0.89080(15) 0.40847(14) 0.0276(4) Uani 1 1 d . U . . .
H8A H 0.3444 0.9683 0.4060 0.041 Uiso 1 1 calc R U . . .
H8B H 0.2918 0.8624 0.3476 0.041 Uiso 1 1 calc R U . . .
H8C H 0.4526 0.8654 0.4223 0.041 Uiso 1 1 calc R U . . .
B11 B 0.4557(2) 0.27901(17) 0.74865(14) 0.0205(4) Uani 1 1 d D U . . .
B10 B 0.3180(2) 0.29682(15) 0.64181(13) 0.0183(4) Uani 1 1 d D U . . .
H1 H 0.208(3) 0.472(2) 0.5493(18) 0.048(7) Uiso 1 1 d . . . . .
H1'' H 0.097(3) 0.3912(18) 0.8333(16) 0.036(6) Uiso 1 1 d . . . . .
H3' H 0.415(3) 0.333(2) 0.9141(18) 0.044(7) Uiso 1 1 d . . . . .
H2' H 0.177(3) 0.1799(18) 0.9057(18) 0.037(6) Uiso 1 1 d . . . . .
H5' H 0.053(2) 0.3874(16) 0.6274(15) 0.026(5) Uiso 1 1 d . . . . .
H4' H 0.354(2) 0.4594(17) 0.7381(15) 0.027(5) Uiso 1 1 d . . . . .
H6' H -0.057(3) 0.2117(18) 0.7276(16) 0.033(6) Uiso 1 1 d . . . . .
H7' H 0.166(3) 0.041(2) 0.7490(17) 0.038(6) Uiso 1 1 d . . . . .
H9 H 0.091(3) 0.168(2) 0.5625(13) 0.068(9) Uiso 1 1 d D . . . .
H9A H 0.309(3) 0.199(2) 0.6421(19) 0.053(8) Uiso 1 1 d . . . . .
H10' H 0.342(3) 0.3278(18) 0.5769(17) 0.036(6) Uiso 1 1 d . . . . .
H11' H 0.573(3) 0.2954(19) 0.7633(17) 0.037(6) Uiso 1 1 d . . . . .

loop_
_atom_site_aniso_label
_atom_site_aniso_U_11
_atom_site_aniso_U_22
_atom_site_aniso_U_33
_atom_site_aniso_U_23
_atom_site_aniso_U_13
_atom_site_aniso_U_12
S7 0.0227(4) 0.0237(4) 0.0204(4) 0.0048(3) 0.0004(3) 0.0065(3)
N1 0.0289(8) 0.0171(7) 0.0279(8) 0.0045(6) 0.0047(6) -0.0008(6)
B1 0.0172(9) 0.0239(9) 0.0180(9) -0.0018(7) 0.0039(7) 0.0009(7)
S7' 0.022(2) 0.0221(18) 0.0134(15) 0.0013(11) 0.0021(13) -0.0041(17)
C3 0.0178(8) 0.0267(9) 0.0183(8) -0.0005(7) 0.0051(6) 0.0026(7)
B3 0.0173(9) 0.0238(9) 0.0149(9) -0.0015(7) -0.0001(7) -0.0014(7)
B2 0.0185(9) 0.0260(10) 0.0174(9) 0.0045(7) 0.0017(7) -0.0023(7)
N2 0.0201(7) 0.0169(7) 0.0251(8) 0.0000(6) 0.0028(6) 0.0009(5)
C2 0.0215(8) 0.0276(9) 0.0201(9) 0.0052(7) 0.0055(7) 0.0002(7)
C5 0.0200(8) 0.0214(8) 0.0200(8) -0.0017(6) 0.0057(6) 0.0007(6)
B5 0.0159(8) 0.0216(9) 0.0168(9) 0.0040(7) -0.0010(7) -0.0013(7)
B4 0.0171(8) 0.0187(9) 0.0174(9) 0.0002(7) 0.0015(7) -0.0015(7)
C4 0.0109(7) 0.0166(8) 0.0136(8) 0.0000(6) -0.0009(6) 0.0009(6)
B6 0.0199(9) 0.0259(10) 0.0190(9) 0.0043(8) -0.0014(7) -0.0048(8)
C6 0.0243(9) 0.0209(8) 0.0239(9) -0.0043(7) 0.0051(7) 0.0029(7)
B8 0.0285(10) 0.0163(9) 0.0250(10) 0.0026(7) -0.0017(8) -0.0028(8)
B9' 0.023(5) 0.019(4) 0.037(6) 0.013(3) -0.008(3) 0.002(3)
B9 0.024(3) 0.027(3) 0.038(4) -0.007(3) 0.003(2) -0.006(2)
C7 0.0358(11) 0.0183(9) 0.0416(12) -0.0078(8) 0.0066(9) 0.0049(8)
C8 0.0325(10) 0.0224(9) 0.0274(10) 0.0072(7) 0.0049(8) -0.0051(7)
B11 0.0147(8) 0.0298(10) 0.0165(9) 0.0024(7) 0.0020(7) 0.0023(7)
B10 0.0189(9) 0.0215(9) 0.0142(9) 0.0014(7) 0.0028(7) 0.0012(7)

loop_
_atom_type_symbol
_atom_type_description
_atom_type_scat_dispersion_real
_atom_type_scat_dispersion_imag
_atom_type_scat_source
C C 0.0033 0.0016 'International Tables Vol C Tables 4.2.6.8 and 6.1.1.4'
B B 0.0013 0.0007 'International Tables Vol C Tables 4.2.6.8 and 6.1.1.4'
N N 0.0061 0.0033 'International Tables Vol C Tables 4.2.6.8 and 6.1.1.4'
S S 0.1246 0.1234 'International Tables Vol C Tables 4.2.6.8 and 6.1.1.4'
H H 0.0000 0.0000 'International Tables Vol C Tables 4.2.6.8 and 6.1.1.4'

loop_
_geom_angle_atom_site_label_1
_geom_angle_atom_site_label_2
_geom_angle_atom_site_label_3
_geom_angle
B11 S7 B8 105.41(9)
B11 S7 B3 55.71(8)
B8 S7 B3 99.26(9)
B11 S7 B2 99.25(9)
B8 S7 B2 54.90(9)
B3 S7 B2 54.63(8)
C2 N1 C6 121.00(16)
C2 N1 H1 119.0(17)
C6 N1 H1 120.0(17)
B3 B1 B2 63.58(11)
B3 B1 B6 110.40(14)
B2 B1 B6 59.18(11)
B3 B1 B4 59.42(11)
B2 B1 B4 109.85(13)
B6 B1 B4 108.43(14)
B3 B1 B5 108.57(13)
B2 B1 B5 108.44(14)
B6 B1 B5 60.47(11)
B4 B1 B5 59.77(11)
B3 B1 H1'' 120.6(13)
B2 B1 H1'' 119.0(12)
B6 B1 H1'' 119.9(12)
B4 B1 H1'' 123.4(12)
B5 B1 H1'' 122.3(12)
B10 S7' B5 57.9(4)
B10 S7' B8 107.9(4)
B5 S7' B8 103.3(5)
B10 S7' B6 103.0(5)
B5 S7' B6 57.0(4)
B8 S7' B6 56.3(3)
B10 S7' H9 124.8(16)
B5 S7' H9 118.5(16)
B8 S7' H9 124.2(17)
B6 S7' H9 119.5(17)
B10 S7' H9A 42.0(13)
B5 S7' H9A 97.1(14)
B8 S7' H9A 85.8(13)
B6 S7' H9A 119.6(13)
H9 S7' H9A 121(2)
C2 C3 C4 120.30(16)
C2 C3 H3 119.9
C4 C3 H3 119.9
B4 B3 B1 60.49(11)
B4 B3 B9' 107.2(3)
B1 B3 B9' 104.0(3)
B4 B3 B11 58.44(11)
B1 B3 B11 107.35(13)
B9' B3 B11 63.2(3)
B4 B3 B2 106.52(13)
B1 B3 B2 58.26(11)
B9' B3 B2 56.8(3)
B11 B3 B2 108.19(13)
B4 B3 S7 105.98(12)
B1 B3 S7 108.86(12)
B11 B3 S7 58.55(9)
B2 B3 S7 62.98(9)
B4 B3 H3' 127.5(14)
B1 B3 H3' 122.8(14)
B9' B3 H3' 119.6(14)
B11 B3 H3' 124.1(14)
B2 B3 H3' 117.9(14)
S7 B3 H3' 117.9(14)
B9' B2 B6 107.9(3)
B9' B2 B1 106.3(3)
B6 B2 B1 60.51(11)
B9' B2 B8 61.6(3)
B6 B2 B8 59.59(12)
B1 B2 B8 108.31(13)
B9' B2 B3 59.7(3)
B6 B2 B3 107.14(13)
B1 B2 B3 58.16(11)
B8 B2 B3 109.19(13)
B6 B2 S7 107.20(12)
B1 B2 S7 108.31(12)
B8 B2 S7 59.41(9)
B3 B2 S7 62.39(9)
B9' B2 H2' 115.8(14)
B6 B2 H2' 128.7(14)
B1 B2 H2' 125.3(13)
B8 B2 H2' 121.6(13)
B3 B2 H2' 117.2(14)
S7 B2 H2' 115.2(13)
C4 N2 C8 121.44(15)
C4 N2 C7 121.27(15)
C8 N2 C7 117.08(15)
N1 C2 C3 121.18(16)
N1 C2 H2 119.4
C3 C2 H2 119.4
C6 C5 C4 119.93(16)
C6 C5 H5 120.0
C4 C5 H5 120.0
B4 B5 B10 59.58(11)
B4 B5 B1 59.48(10)
B10 B5 B1 108.19(13)
B4 B5 B6 107.10(13)
B10 B5 B6 110.09(14)
B1 B5 B6 59.09(11)
B4 B5 S7' 108.9(3)
B10 B5 S7' 60.8(4)
B1 B5 S7' 110.5(2)
B6 B5 S7' 63.1(3)
B4 B5 B9 112.4(5)
B10 B5 B9 66.5(5)
B1 B5 B9 107.6(4)
B6 B5 B9 57.7(5)
B4 B5 H5' 121.8(11)
B10 B5 H5' 122.5(11)
B1 B5 H5' 119.8(11)
B6 B5 H5' 120.6(11)
S7' B5 H5' 121.0(11)
B9 B5 H5' 120.4(12)
B11 B4 B3 63.05(11)
B11 B4 B10 60.50(11)
B3 B4 B10 111.61(13)
B11 B4 B1 110.69(14)
B3 B4 B1 60.09(11)
B10 B4 B1 109.97(13)
B11 B4 B5 109.59(14)
B3 B4 B5 109.92(13)
B10 B4 B5 60.51(11)
B1 B4 B5 60.75(11)
B11 B4 H4' 116.4(11)
B3 B4 H4' 120.7(11)
B10 B4 H4' 117.0(11)
B1 B4 H4' 125.0(11)
B5 B4 H4' 122.4(11)
N2 C4 C3 121.87(15)
N2 C4 C5 121.60(15)
C3 C4 C5 116.52(15)
B2 B6 B1 60.31(11)
B2 B6 B9 112.4(5)
B1 B6 B9 113.1(6)
B2 B6 B8 62.39(12)
B1 B6 B8 110.37(14)
B9 B6 B8 59.7(5)
B2 B6 B5 109.32(14)
B1 B6 B5 60.44(11)
B9 B6 B5 63.1(6)
B8 B6 B5 109.03(14)
B2 B6 S7' 110.4(3)
B1 B6 S7' 109.0(4)
B8 B6 S7' 60.3(3)
B5 B6 S7' 59.9(4)
B2 B6 H6' 122.3(12)
B1 B6 H6' 123.1(12)
B9 B6 H6' 114.7(13)
B8 B6 H6' 119.3(12)
B5 B6 H6' 120.6(12)
S7' B6 H6' 118.4(12)
N1 C6 C5 121.06(16)
N1 C6 H6 119.5
C5 C6 H6 119.5
B9 B8 B6 59.9(7)
B6 B8 B9' 103.0(3)
B9 B8 B2 108.9(7)
B6 B8 B2 58.02(11)
B9' B8 B2 56.9(3)
B6 B8 S7' 63.4(4)
B9' B8 S7' 106.5(5)
B2 B8 S7' 109.4(4)
B9 B8 S7 111.0(6)
B6 B8 S7 110.99(12)
B2 B8 S7 65.69(10)
B9 B8 H7' 123.4(15)
B6 B8 H7' 124.2(13)
B9' B8 H7' 120.0(14)
B2 B8 H7' 118.3(13)
S7' B8 H7' 125.9(14)
S7 B8 H7' 115.6(13)
B2 B9' B3 63.5(3)
B2 B9' B8 61.5(3)
B3 B9' B8 112.1(4)
B2 B9' B11 110.4(4)
B3 B9' B11 59.4(2)
B8 B9' B11 108.9(5)
B6 B9 B8 60.4(5)
B6 B9 B5 59.2(6)
B8 B9 B5 106.5(8)
B6 B9 B10 102.1(9)
B8 B9 B10 104.8(6)
B5 B9 B10 54.9(5)
B6 B9 H9 132(2)
B8 B9 H9 133(2)
B5 B9 H9 118(2)
B10 B9 H9 113(2)
B6 B9 H9A 119.2(14)
B8 B9 H9A 84.8(13)
B5 B9 H9A 90.9(15)
B10 B9 H9A 37.7(12)
H9 B9 H9A 108(2)
N2 C7 H7A 109.5
N2 C7 H7B 109.5
H7A C7 H7B 109.5
N2 C7 H7C 109.5
H7A C7 H7C 109.5
H7B C7 H7C 109.5
N2 C8 H8A 109.5
N2 C8 H8B 109.5
H8A C8 H8B 109.5
N2 C8 H8C 109.5
H8A C8 H8C 109.5
H8B C8 H8C 109.5
B4 B11 B10 60.31(11)
B4 B11 B3 58.52(11)
B10 B11 B3 107.83(13)
B4 B11 S7 111.85(12)
B10 B11 S7 108.54(12)
B3 B11 S7 65.74(9)
B4 B11 B9' 102.8(3)
B10 B11 B9' 106.2(3)
B3 B11 B9' 57.4(3)
B4 B11 H11' 122.6(13)
B10 B11 H11' 129.2(13)
B3 B11 H11' 114.2(13)
S7 B11 H11' 113.8(13)
B9' B11 H11' 119.8(14)
B4 B10 B11 59.19(11)
B4 B10 B5 59.91(11)
B11 B10 B5 108.05(13)
B4 B10 S7' 109.6(4)
B11 B10 S7' 110.2(2)
B5 B10 S7' 61.3(4)
B4 B10 B9 106.4(5)
B11 B10 B9 109.0(4)
B5 B10 B9 58.6(6)
B4 B10 H9A 124.3(13)
B11 B10 H9A 84.5(13)
B5 B10 H9A 100.9(13)
S7' B10 H9A 42.5(14)
B9 B10 H9A 44.4(13)
B4 B10 H10' 122.4(12)
B11 B10 H10' 125.8(13)
B5 B10 H10' 117.3(13)
S7' B10 H10' 116.7(13)
B9 B10 H10' 119.2(13)
H9A B10 H10' 112.9(17)

loop_
_geom_bond_atom_site_label_1
_geom_bond_atom_site_label_2
_geom_bond_distance
S7 B11 1.896(2)
S7 B8 1.924(2)
S7 B3 2.026(2)
S7 B2 2.037(2)
N1 C2 1.347(2)
N1 C6 1.347(2)
N1 H1 0.88(3)
B1 B3 1.769(3)
B1 B2 1.771(3)
B1 B6 1.774(3)
B1 B4 1.776(3)
B1 B5 1.799(3)
B1 H1'' 1.09(2)
S7' B10 1.847(12)
S7' B5 1.856(13)
S7' B8 1.860(8)
S7' B6 1.914(11)
S7' H9 1.13(2)
S7' H9A 1.25(3)
C3 C2 1.353(3)
C3 C4 1.424(2)
C3 H3 0.9500
B3 B4 1.757(3)
B3 B9' 1.798(8)
B3 B11 1.836(3)
B3 B2 1.865(3)
B3 H3' 1.06(3)
B2 B9' 1.743(8)
B2 B6 1.751(3)
B2 B8 1.829(3)
B2 H2' 1.04(2)
N2 C4 1.333(2)
N2 C8 1.457(2)
N2 C7 1.461(2)
C2 H2 0.9500
C5 C6 1.363(2)
C5 C4 1.424(2)
C5 H5 0.9500
B5 B4 1.781(3)
B5 B10 1.792(3)
B5 B6 1.799(3)
B5 B9 1.87(2)
B5 H5' 1.11(2)
B4 B11 1.755(3)
B4 B10 1.775(3)
B4 H4' 1.09(2)
B6 B9 1.771(18)
B6 B8 1.780(3)
B6 H6' 1.10(2)
C6 H6 0.9500
B8 B9 1.769(13)
B8 B9' 1.830(8)
B8 H7' 1.02(2)
B9' B11 1.906(8)
B9 B10 2.009(18)
B9 H9 1.123(10)
B9 H9A 1.42(3)
C7 H7A 0.9800
C7 H7B 0.9800
C7 H7C 0.9800
C8 H8A 0.9800
C8 H8B 0.9800
C8 H8C 0.9800
B11 B10 1.779(3)
B11 H11' 1.03(2)
B10 H9A 1.24(3)
B10 H10' 1.08(2)
